data_4514587
loop_
_publ_author_name
'Qin, Yin'
'Gao, Tian-Li'
'Xie, Wen-Ping'
'Li, Zifeng'
'Li, Gang'

_publ_section_title
;
 Ultrahigh Proton Conduction in Two Highly Stable Ferrocenyl Carboxylate
 Frameworks.
;
_journal_issue 34
_journal_name_full 'ACS applied materials &amp; interfaces'
_journal_page_first 31018
_journal_page_last 31027
_journal_paper_doi 10.1021/acsami.9b11056
_journal_volume 11
_journal_year 2019
_chemical_formula_sum 'C11 H10 Fe O2'
_chemical_formula_weight 230.040
_space_group_IT_number 14
_space_group_name_Hall '-P 2yn'
_space_group_name_H-M_alt 'P 1 21/n 1'
_symmetry_Int_Tables_number 14
_symmetry_space_group_name_Hall '-P 2yn'
_symmetry_space_group_name_H-M 'P 1 21/n 1'
_audit_creation_date 2019-03-05
_audit_creation_method 'Olex2 1.2 (compiled 2018.05.29 svn.r3508 for OlexSys, GUI svn.r5506) '
_audit_update_record 2019-03-05
_cell_angle_alpha 90.000
_cell_angle_beta 97.114(3)
_cell_angle_gamma 90.000
_cell_formula_units_Z 4
_cell_length_a 5.8090(2)
_cell_length_b 12.8698(5)
_cell_length_c 12.5766(4)
_cell_volume 933.00(6)
_refine_ls_R_factor_all 0.048
_cod_data_source_file am9b11056_si_003.cif
_cod_data_source_block 201810qy1
_cod_original_cell_volume 933.0(1)
_cod_original_sg_symbol_Hall -P_2yn
_cod_database_code 4514587

loop_
_symmetry_equiv_pos_site_id
_symmetry_equiv_pos_as_xyz
1 x,y,z
2 1/2-x,1/2+y,1/2-z
3 -x,-y,-z
4 1/2+x,1/2-y,1/2+z

loop_
_atom_site_aniso_label
_atom_site_aniso_U_11
_atom_site_aniso_U_22
_atom_site_aniso_U_33
_atom_site_aniso_U_12
_atom_site_aniso_U_13
_atom_site_aniso_U_23
C1 0.069(3) 0.031(2) 0.0295(19) 0.0073(19) 0.0290(18) 0.0094(16)
C2 0.048(2) 0.0245(18) 0.0204(16) -0.0024(16) 0.0015(14) 0.0071(13)
C3 0.051(2) 0.0171(17) 0.0318(18) 0.0074(16) 0.0074(16) 0.0054(14)
C4 0.058(2) 0.0196(18) 0.042(2) -0.0165(18) 0.0005(18) 0.0058(16)
C5 0.0285(19) 0.047(3) 0.071(3) -0.0026(18) 0.0173(19) 0.036(2)
C6 0.0265(17) 0.0274(18) 0.0304(18) -0.0096(15) 0.0025(13) 0.0060(15)
C7 0.038(2) 0.036(2) 0.0268(17) -0.0048(16) 0.0190(15) 0.0050(15)
C8 0.048(2) 0.032(2) 0.0181(16) -0.0077(17) 0.0059(14) 0.0059(14)
C9 0.0317(18) 0.0245(18) 0.0237(16) -0.0047(14) -0.0013(13) 0.0109(13)
C10 0.0312(18) 0.0144(16) 0.0286(17) -0.0043(13) -0.0005(13) 0.0079(13)
C11 0.0298(18) 0.0181(17) 0.0375(19) -0.0005(14) -0.0054(14) 0.0027(14)
Fe1 0.0234(3) 0.0138(3) 0.0148(3) -0.00164(19) 0.00442(17) 0.00224(18)
O1 0.0379(16) 0.0457(18) 0.0542(17) 0.0184(13) -0.0128(13) -0.0200(14)
O2 0.0401(15) 0.0476(19) 0.0539(18) 0.0069(14) -0.0151(13) -0.0260(14)

loop_
_atom_site_label
_atom_site_type_symbol
_atom_site_fract_x
_atom_site_fract_y
_atom_site_fract_z
_atom_site_occupancy
_atom_site_symmetry_multiplicity
_atom_site_Wyckoff_symbol
_atom_site_calc_flag
_atom_site_thermal_displace_type
_atom_site_U_iso_or_equiv
C1 C 0.4735(8) 0.3556(3) 0.0340(3) 1.000 4 e d Uani 0.0413(10)
H1 H 0.5067 0.3084 -0.0179 1.000 4 e calc Uiso 0.05000
C2 C 0.2572(7) 0.3993(3) 0.0430(3) 1.000 4 e d Uani 0.0311(8)
H2 H 0.1209 0.3857 -0.0018 1.000 4 e calc Uiso 0.03700
C3 C 0.2795(7) 0.4670(3) 0.1304(3) 1.000 4 e d Uani 0.0332(8)
H3 H 0.1610 0.5066 0.1533 1.000 4 e calc Uiso 0.04000
C4 C 0.5115(8) 0.4651(3) 0.1779(3) 1.000 4 e d Uani 0.0404(9)
H4 H 0.5734 0.5028 0.2378 1.000 4 e calc Uiso 0.04900
C5 C 0.6340(7) 0.3957(3) 0.1181(4) 1.000 4 e d Uani 0.0480(12)
H5 H 0.7909 0.3794 0.1315 1.000 4 e calc Uiso 0.05800
C6 C 0.1332(6) 0.2082(3) 0.2003(3) 1.000 4 e d Uani 0.0282(7)
H6 H -0.0027 0.1953 0.1549 1.000 4 e calc Uiso 0.03400
C7 C 0.1582(6) 0.2761(3) 0.2899(3) 1.000 4 e d Uani 0.0325(8)
H7 H 0.0406 0.3155 0.3139 1.000 4 e calc Uiso 0.03900
C8 C 0.3924(7) 0.2737(3) 0.3364(3) 1.000 4 e d Uani 0.0327(8)
H8 H 0.4547 0.3115 0.3962 1.000 4 e calc Uiso 0.03900
C9 C 0.5169(6) 0.2044(3) 0.2774(3) 1.000 4 e d Uani 0.0270(7)
H9 H 0.6740 0.1886 0.2911 1.000 4 e calc Uiso 0.03200
C10 C 0.3556(6) 0.1633(3) 0.1927(3) 1.000 4 e d Uani 0.0251(7)
C11 C 0.4161(6) 0.0934(3) 0.1093(3) 1.000 4 e d Uani 0.0292(8)
Fe1 Fe 0.3722(1) 0.3196(0) 0.1794(0) 1.000 4 e d Uani 0.01719(18)
O1 O 0.6180(5) 0.0613(2) 0.1079(2) 1.000 4 e d Uani 0.0475(8)
O2 O 0.2441(5) 0.0662(2) 0.0379(2) 1.000 4 e d Uani 0.0490(8)
H2A H 0.2941 0.0326 -0.0097 1.000 4 e calc Uiso 0.07300

loop_
_atom_type_symbol
_atom_type_radius_bond
C 1.200
H 1.200
Fe 1.200
O 1.200

loop_
_geom_angle_atom_site_label_1
_geom_angle_atom_site_label_2
_geom_angle_atom_site_label_3
_geom_angle
_geom_angle_publ_flag
C2 C1 H1 126.00 no
C2 C1 C5 108.0(4) no
C2 C1 Fe1 69.9(2) no
C5 C1 H1 126.00 no
C5 C1 Fe1 69.6(2) no
Fe1 C1 H1 126.10 no
C1 C2 H2 125.70 no
C1 C2 C3 108.6(3) no
C1 C2 Fe1 70.1(2) no
C3 C2 H2 125.70 no
C3 C2 Fe1 70.28(19) no
Fe1 C2 H2 125.50 no
C2 C3 H3 125.80 no
C2 C3 C4 108.3(4) no
C2 C3 Fe1 69.8(2) no
C4 C3 H3 125.80 no
C4 C3 Fe1 69.7(2) no
Fe1 C3 H3 126.30 no
C3 C4 H4 126.10 no
C3 C4 C5 107.7(3) no
C3 C4 Fe1 70.1(2) no
C5 C4 H4 126.10 no
C5 C4 Fe1 69.6(2) no
Fe1 C4 H4 125.70 no
C1 C5 H5 126.30 no
C1 C5 Fe1 69.8(2) no
C4 C5 C1 107.4(3) no
C4 C5 H5 126.30 no
C4 C5 Fe1 69.8(2) no
Fe1 C5 H5 125.70 no
C7 C6 H6 126.30 no
C7 C6 C10 107.3(3) no
C7 C6 Fe1 70.39(19) no
C10 C6 H6 126.30 no
C10 C6 Fe1 68.88(19) no
Fe1 C6 H6 126.00 no
C6 C7 H7 125.90 no
C6 C7 Fe1 69.00(19) no
C8 C7 C6 108.3(3) no
C8 C7 H7 125.90 no
C8 C7 Fe1 69.75(19) no
Fe1 C7 H7 127.00 no
C7 C8 H8 125.50 no
C7 C8 C9 108.9(3) no
C7 C8 Fe1 69.95(19) no
C9 C8 H8 125.50 no
C9 C8 Fe1 69.41(18) no
Fe1 C8 H8 126.70 no
C8 C9 H9 126.50 no
C8 C9 C10 107.1(3) no
C8 C9 Fe1 70.13(19) no
C10 C9 H9 126.50 no
C10 C9 Fe1 68.67(18) no
Fe1 C9 H9 126.30 no
C6 C10 C9 108.3(3) no
C6 C10 C11 126.7(3) no
C6 C10 Fe1 69.86(18) no
C9 C10 C11 124.8(3) no
C9 C10 Fe1 70.12(19) no
C11 C10 Fe1 122.4(2) no
O1 C11 C10 121.7(3) no
O1 C11 O2 122.9(4) no
O2 C11 C10 115.3(3) no
C1 Fe1 C3 67.31(15) no
C1 Fe1 C7 158.96(17) no
C1 Fe1 C8 159.88(17) no
C2 Fe1 C1 39.93(16) no
C2 Fe1 C3 39.97(14) no
C2 Fe1 C4 67.62(15) no
C2 Fe1 C7 122.95(16) no
C2 Fe1 C8 158.28(16) no
C2 Fe1 C9 160.18(15) no
C3 Fe1 C7 107.33(16) no
C3 Fe1 C8 122.60(15) no
C4 Fe1 C1 67.96(17) no
C4 Fe1 C3 40.20(16) no
C4 Fe1 C7 122.04(17) no
C4 Fe1 C8 107.34(15) no
C5 Fe1 C1 40.65(18) no
C5 Fe1 C2 67.78(16) no
C5 Fe1 C3 67.75(16) no
C5 Fe1 C4 40.58(19) no
C5 Fe1 C7 158.31(18) no
C5 Fe1 C8 123.09(17) no
C5 Fe1 C9 107.85(15) no
C6 Fe1 C1 123.53(17) no
C6 Fe1 C2 107.80(14) no
C6 Fe1 C3 122.27(15) no
C6 Fe1 C4 157.69(17) no
C6 Fe1 C5 160.04(18) no
C6 Fe1 C7 40.61(14) no
C6 Fe1 C8 68.37(14) no
C6 Fe1 C9 69.32(14) no
C8 Fe1 C7 40.29(14) no
C9 Fe1 C1 124.23(16) no
C9 Fe1 C3 158.21(14) no
C9 Fe1 C4 122.55(15) no
C9 Fe1 C7 68.41(15) no
C9 Fe1 C8 40.46(15) no
C10 Fe1 C1 108.77(15) no
C10 Fe1 C2 123.79(14) no
C10 Fe1 C3 159.07(14) no
C10 Fe1 C4 159.49(16) no
C10 Fe1 C5 123.68(16) no
C10 Fe1 C6 41.25(14) no
C10 Fe1 C7 68.52(15) no
C10 Fe1 C8 68.36(14) no
C10 Fe1 C9 41.21(12) no
C11 O2 H2A 109.50 no

loop_
_geom_bond_atom_site_label_1
_geom_bond_atom_site_label_2
_geom_bond_distance
_geom_bond_publ_flag
C1 H1 0.9300 no
C1 C2 1.394(6) no
C1 C5 1.418(6) no
C1 Fe1 2.042(4) no
C2 H2 0.9300 no
C2 C3 1.397(5) no
C2 Fe1 2.040(3) no
C3 H3 0.9300 no
C3 C4 1.405(6) no
C3 Fe1 2.046(3) no
C4 H4 0.9300 no
C4 C5 1.415(6) no
C4 Fe1 2.041(4) no
C5 H5 0.9300 no
C5 Fe1 2.039(4) no
C6 H6 0.9300 no
C6 C7 1.419(5) no
C6 C10 1.429(5) no
C6 Fe1 2.035(3) no
C7 H7 0.9300 no
C7 C8 1.414(5) no
C7 Fe1 2.053(3) no
C8 H8 0.9300 no
C8 C9 1.415(5) no
C8 Fe1 2.051(3) no
C9 H9 0.9300 no
C9 C10 1.430(4) no
C9 Fe1 2.041(3) no
C10 C11 1.458(5) no
C10 Fe1 2.022(3) no
C11 O1 1.246(4) no
C11 O2 1.305(4) no
O2 H2A 0.8200 no

loop_
_geom_torsion_atom_site_label_1
_geom_torsion_atom_site_label_2
_geom_torsion_atom_site_label_3
_geom_torsion_atom_site_label_4
_geom_torsion
_geom_torsion_publ_flag
C1 C2 C3 C4 -0.7(4) no
C1 C2 C3 Fe1 -59.9(3) no
C2 C1 C5 C4 -0.4(4) no
C2 C1 C5 Fe1 59.6(3) no
C2 C3 C4 C5 0.4(4) no
C2 C3 C4 Fe1 -59.3(3) no
C3 C4 C5 C1 0.0(4) no
C3 C4 C5 Fe1 -60.0(3) no
C5 C1 C2 C3 0.6(4) no
C5 C1 C2 Fe1 -59.4(3) no
C6 C7 C8 C9 -0.2(4) no
C6 C7 C8 Fe1 58.4(2) no
C6 C10 C11 O1 177.4(3) no
C6 C10 C11 O2 -3.5(5) no
C7 C6 C10 C9 -0.4(4) no
C7 C6 C10 C11 -176.2(3) no
C7 C6 C10 Fe1 -60.2(2) no
C7 C8 C9 C10 0.0(4) no
C7 C8 C9 Fe1 58.9(2) no
C8 C9 C10 C6 0.3(4) no
C8 C9 C10 C11 176.2(3) no
C8 C9 C10 Fe1 59.9(2) no
C9 C10 C11 O1 2.2(6) no
C9 C10 C11 O2 -178.7(3) no
C10 C6 C7 C8 0.4(4) no
C10 C6 C7 Fe1 59.2(2) no
Fe1 C1 C2 C3 60.0(3) no
Fe1 C1 C5 C4 -60.0(3) no
Fe1 C2 C3 C4 59.2(3) no
Fe1 C3 C4 C5 59.7(3) no
Fe1 C4 C5 C1 60.0(3) no
Fe1 C6 C7 C8 -58.8(2) no
Fe1 C6 C10 C9 59.8(2) no
Fe1 C6 C10 C11 -116.1(3) no
Fe1 C7 C8 C9 -58.6(2) no
Fe1 C8 C9 C10 -59.0(2) no
Fe1 C9 C10 C6 -59.6(2) no
Fe1 C9 C10 C11 116.3(3) no
Fe1 C10 C11 O1 89.4(4) no
Fe1 C10 C11 O2 -91.5(4) no
